data_7240060
loop_
_publ_author_name
'Odounga Odounga, Jean-Eudes'
'B\'athori, Nikoletta B.'

_publ_section_title
;
 Systematic comparison of racemic and enantiopure multicomponent crystals
 of phenylsuccinic acid---the role of chirality
;
_journal_name_full CrystEngComm
_journal_paper_doi 10.1039/D0CE00072H
_journal_year 2020
_chemical_absolute_configuration rm
_chemical_formula_sum 'C44 H48 N2 O12'
_chemical_formula_weight 796.84
_chemical_melting_point 370.27
_space_group_crystal_system triclinic
_space_group_IT_number 1
_space_group_name_Hall 'P 1'
_space_group_name_H-M_alt 'P 1'
_atom_sites_solution_hydrogens mixed
_audit_creation_method SHELXL-2016/4
_audit_update_record
;
2020-01-09 deposited with the CCDC.	2020-02-14 downloaded from the CCDC.
;
_cell_angle_alpha 84.66(3)
_cell_angle_beta 86.58(3)
_cell_angle_gamma 76.63(3)
_cell_formula_units_Z 2
_cell_length_a 8.3469(17)
_cell_length_b 12.268(3)
_cell_length_c 20.595(4)
_cell_measurement_reflns_used 9885
_cell_measurement_temperature 173(2)
_cell_measurement_theta_max 27.37
_cell_measurement_theta_min 2.51
_cell_volume 2041.3(8)
_computing_structure_refinement 'SHELXL-2016/4 (Sheldrick, 2016)'
_diffrn_ambient_temperature 173(2)
_diffrn_measured_fraction_theta_full 1.000
_diffrn_measured_fraction_theta_max 0.995
_diffrn_measurement_device_type BRUKER
_diffrn_radiation_type MoK\a
_diffrn_radiation_wavelength 0.71073
_diffrn_reflns_av_R_equivalents 0.0269
_diffrn_reflns_av_unetI/netI 0.0392
_diffrn_reflns_Laue_measured_fraction_full 1.000
_diffrn_reflns_Laue_measured_fraction_max 0.995
_diffrn_reflns_limit_h_max 11
_diffrn_reflns_limit_h_min -11
_diffrn_reflns_limit_k_max 16
_diffrn_reflns_limit_k_min -16
_diffrn_reflns_limit_l_max 26
_diffrn_reflns_limit_l_min -27
_diffrn_reflns_number 46913
_diffrn_reflns_point_group_measured_fraction_full 0.977
_diffrn_reflns_point_group_measured_fraction_max 0.968
_diffrn_reflns_theta_full 25.242
_diffrn_reflns_theta_max 28.361
_diffrn_reflns_theta_min 1.712
_exptl_absorpt_coefficient_mu 0.095
_exptl_absorpt_correction_T_max 1.000
_exptl_absorpt_correction_T_min 0.946
_exptl_absorpt_correction_type multi-scan
_exptl_absorpt_process_details SADABS
_exptl_crystal_colour colorless
_exptl_crystal_density_diffrn 1.296
_exptl_crystal_description chunk
_exptl_crystal_F_000 844
_exptl_crystal_recrystallization_method 'Re-crystallisation from solvent: 3,5-lutidine'
_exptl_crystal_size_max 0.500
_exptl_crystal_size_mid 0.240
_exptl_crystal_size_min 0.200
_refine_diff_density_max 0.725
_refine_diff_density_min -0.503
_refine_diff_density_rms 0.061
_refine_ls_abs_structure_details
;
 Flack x determined using 5564 quotients [(I+)-(I-)]/[(I+)+(I-)]
 (Parsons, Flack and Wagner, Acta Cryst. B69 (2013) 249-259).
;
_refine_ls_abs_structure_Flack -0.2(3)
_refine_ls_extinction_method none
_refine_ls_goodness_of_fit_ref 1.019
_refine_ls_hydrogen_treatment mixed
_refine_ls_matrix_type full
_refine_ls_number_parameters 1062
_refine_ls_number_reflns 19773
_refine_ls_number_restraints 3
_refine_ls_restrained_S_all 1.019
_refine_ls_R_factor_all 0.1012
_refine_ls_R_factor_gt 0.0768
_refine_ls_shift/su_max 0.000
_refine_ls_shift/su_mean 0.000
_refine_ls_structure_factor_coef Fsqd
_refine_ls_weighting_details 'w=1/[\s^2^(Fo^2^)+(0.1122P)^2^+1.3745P] where P=(Fo^2^+2Fc^2^)/3'
_refine_ls_weighting_scheme calc
_refine_ls_wR_factor_gt 0.1977
_refine_ls_wR_factor_ref 0.2177
_reflns_Friedel_coverage 0.945
_reflns_Friedel_fraction_full 0.955
_reflns_Friedel_fraction_max 0.940
_reflns_number_gt 14901
_reflns_number_total 19773
_reflns_threshold_expression 'I > 2\s(I)'
_cod_data_source_file d0ce00072h2.cif
_cod_data_source_block spsa-35lut
_cod_depositor_comments
;

2024-09-02
Z value and formula fixed to values more according to usual
chemical conventions.                 miguel
;
_cod_original_formula_sum 'C88 H96 N4 O24'
_cod_original_formula_weight 1593.68
_cod_original_formula_units_Z 1
_cod_original_cell_volume 2041.2(8)
_cod_database_code 7240060
_shelx_shelxl_version_number 2016/4
_shelx_space_group_comment
;
The symmetry employed for this shelxl refinement is uniquely defined
by the following loop, which should always be used as a source of
symmetry information in preference to the above space-group names.
They are only intended as comments.
;
_shelx_estimated_absorpt_t_min 0.954
_shelx_estimated_absorpt_t_max 0.981

loop_
_space_group_symop_operation_xyz
'x, y, z'

loop_
_atom_site_label
_atom_site_type_symbol
_atom_site_fract_x
_atom_site_fract_y
_atom_site_fract_z
_atom_site_U_iso_or_equiv
_atom_site_adp_type
_atom_site_occupancy
_atom_site_site_symmetry_order
_atom_site_calc_flag
_atom_site_refinement_flags_posn
_atom_site_refinement_flags_adp
_atom_site_refinement_flags_occupancy
_atom_site_disorder_assembly
_atom_site_disorder_group
C1A C 0.1934(7) 0.3859(5) 0.2798(3) 0.0439(12) Uani 1 1 d . . . . .
H1A H 0.213508 0.455178 0.254160 0.053 Uiso 1 1 calc R U . . .
C2A C 0.0059(6) 0.4009(5) 0.2902(2) 0.0388(11) Uani 1 1 d . . . . .
C3A C -0.0915(7) 0.5062(5) 0.2788(3) 0.0446(12) Uani 1 1 d . . . . .
H3A H -0.043065 0.566030 0.261243 0.054 Uiso 1 1 calc R U . . .
C4A C -0.2588(8) 0.5269(6) 0.2922(3) 0.0534(15) Uani 1 1 d . . . . .
H4A H -0.324986 0.600473 0.283610 0.064 Uiso 1 1 calc R U . . .
C5A C -0.3311(7) 0.4407(6) 0.3182(3) 0.0541(16) Uani 1 1 d . . . . .
H5A H -0.446058 0.455611 0.328692 0.065 Uiso 1 1 calc R U . . .
C6A C -0.2371(7) 0.3348(6) 0.3287(3) 0.0502(14) Uani 1 1 d . . . . .
H6A H -0.286660 0.275495 0.346182 0.060 Uiso 1 1 calc R U . . .
C7A C -0.0682(7) 0.3131(5) 0.3140(3) 0.0445(12) Uani 1 1 d . . . . .
H7A H -0.003305 0.238573 0.320063 0.053 Uiso 1 1 calc R U . . .
C8A C 0.2655(8) 0.2873(5) 0.2398(3) 0.0514(14) Uani 1 1 d . . . . .
H8A H 0.386662 0.277828 0.236003 0.062 Uiso 1 1 calc R U . . .
H8B H 0.242320 0.218294 0.263449 0.062 Uiso 1 1 calc R U . . .
C9A C 0.2001(7) 0.2991(4) 0.1720(3) 0.0412(12) Uani 1 1 d . . . . .
O10A O 0.1727(8) 0.2150(4) 0.1509(2) 0.0751(16) Uani 1 1 d . . . . .
O11A O 0.1786(5) 0.3927(3) 0.13855(18) 0.0435(9) Uani 1 1 d . . . . .
C12A C 0.2709(6) 0.3787(4) 0.3467(3) 0.0364(10) Uani 1 1 d . . . . .
O13A O 0.3372(5) 0.2841(3) 0.3742(2) 0.0466(9) Uani 1 1 d . . . . .
O14A O 0.2570(5) 0.4672(3) 0.3727(2) 0.0436(9) Uani 1 1 d . . . . .
N15A N 0.4561(5) 0.3114(4) 0.4888(2) 0.0388(10) Uani 1 1 d . . . . .
H15A H 0.409761 0.302436 0.453001 0.047 Uiso 1 1 calc R U . . .
C16A C 0.5158(6) 0.2206(5) 0.5289(3) 0.0386(11) Uani 1 1 d . . . . .
H16A H 0.504230 0.148737 0.519113 0.046 Uiso 1 1 calc R U . . .
C17A C 0.5939(6) 0.2309(4) 0.5844(3) 0.0358(10) Uani 1 1 d . . . . .
C18A C 0.6012(6) 0.3387(4) 0.5977(2) 0.0360(10) Uani 1 1 d . . . . .
H18A H 0.651048 0.348470 0.636419 0.043 Uiso 1 1 calc R U . . .
C19A C 0.5375(7) 0.4325(4) 0.5561(3) 0.0380(11) Uani 1 1 d . . . . .
C20A C 0.4641(7) 0.4153(5) 0.5011(3) 0.0404(11) Uani 1 1 d . . . . .
H20A H 0.418854 0.477554 0.471595 0.048 Uiso 1 1 calc R U . . .
C21A C 0.6678(9) 0.1298(5) 0.6286(3) 0.0537(15) Uani 1 1 d . . . . .
H21B H 0.689872 0.062544 0.604307 0.081 Uiso 1 1 calc R U . . .
H21C H 0.590603 0.121267 0.665482 0.081 Uiso 1 1 calc R U . . .
H21A H 0.771091 0.139504 0.644916 0.081 Uiso 1 1 calc R U . . .
C22A C 0.5437(9) 0.5493(5) 0.5711(3) 0.0540(15) Uani 1 1 d . . . . .
H22C H 0.451852 0.578208 0.601397 0.081 Uiso 1 1 calc R U . . .
H22B H 0.535091 0.598730 0.530645 0.081 Uiso 1 1 calc R U . . .
H22A H 0.648206 0.547013 0.591111 0.081 Uiso 1 1 calc R U . . .
N23A N 0.0375(6) 0.3816(4) 0.0245(2) 0.0431(10) Uani 1 1 d . . . . .
H23A H 0.093224 0.386461 0.058692 0.052 Uiso 1 1 calc R U . . .
C24A C 0.0195(9) 0.2807(5) 0.0116(3) 0.0509(14) Uani 1 1 d . . . . .
H24A H 0.067669 0.216154 0.038957 0.061 Uiso 1 1 calc R U . . .
C25A C -0.0677(9) 0.2692(5) -0.0405(3) 0.0540(15) Uani 1 1 d . . . . .
C26A C -0.1398(7) 0.3673(5) -0.0780(3) 0.0456(13) Uani 1 1 d . . . . .
H26A H -0.205250 0.362324 -0.113363 0.055 Uiso 1 1 calc R U . . .
C27A C -0.1178(7) 0.4718(5) -0.0649(3) 0.0477(13) Uani 1 1 d . . . . .
C28A C -0.0252(7) 0.4750(5) -0.0121(3) 0.0489(14) Uani 1 1 d . . . . .
H28A H -0.006152 0.544728 -0.001783 0.059 Uiso 1 1 calc R U . . .
C29A C -0.0906(13) 0.1578(7) -0.0554(4) 0.082(3) Uani 1 1 d . . . . .
H29C H -0.179182 0.137466 -0.026911 0.122 Uiso 1 1 calc R U . . .
H29A H 0.012022 0.101047 -0.048135 0.122 Uiso 1 1 calc R U . . .
H29B H -0.119617 0.161227 -0.101116 0.122 Uiso 1 1 calc R U . . .
C30A C -0.1920(11) 0.5762(6) -0.1059(4) 0.077(3) Uani 1 1 d . . . . .
H30C H -0.105195 0.601852 -0.132994 0.116 Uiso 1 1 calc R U . . .
H30A H -0.246316 0.634932 -0.077540 0.116 Uiso 1 1 calc R U . . .
H30B H -0.273223 0.560403 -0.133974 0.116 Uiso 1 1 calc R U . . .
C1B C 0.3287(16) 0.4596(6) 0.7782(3) 0.111(5) Uani 1 1 d . . . . .
H1B H 0.306268 0.541294 0.785436 0.134 Uiso 1 1 calc R U . . .
C2B C 0.5439(7) 0.3965(8) 0.7760(4) 0.081(3) Uani 1 1 d . . . . .
C3B C 0.6246(9) 0.2865(7) 0.7836(3) 0.066(2) Uani 1 1 d . . . . .
H3B H 0.565831 0.231455 0.800169 0.079 Uiso 1 1 calc R U . . .
C4B C 0.7900(8) 0.2539(6) 0.7676(3) 0.0559(16) Uani 1 1 d . . . . .
H4B H 0.846411 0.177269 0.773702 0.067 Uiso 1 1 calc R U . . .
C5B C 0.8731(7) 0.3354(7) 0.7424(3) 0.0594(18) Uani 1 1 d . . . . .
H5B H 0.986500 0.314706 0.729566 0.071 Uiso 1 1 calc R U . . .
C6B C 0.7930(8) 0.4420(6) 0.7365(3) 0.0573(16) Uani 1 1 d . . . . .
H6B H 0.851578 0.497523 0.720634 0.069 Uiso 1 1 calc R U . . .
C7B C 0.6298(8) 0.4746(7) 0.7522(4) 0.069(2) Uani 1 1 d . . . . .
H7B H 0.575310 0.551714 0.746691 0.082 Uiso 1 1 calc R U . . .
C8B C 0.3101(18) 0.3984(6) 0.8316(4) 0.123(5) Uani 1 1 d . . . . .
H8D H 0.369673 0.320609 0.824122 0.148 Uiso 1 1 calc R U . . .
H8C H 0.191540 0.397702 0.836257 0.148 Uiso 1 1 calc R U . . .
C9B C 0.3594(7) 0.4218(4) 0.8972(2) 0.0381(11) Uani 1 1 d . . . . .
O10B O 0.3876(6) 0.5133(3) 0.90513(17) 0.0469(9) Uani 1 1 d . . . . .
O11B O 0.3689(5) 0.3428(3) 0.94213(16) 0.0395(8) Uani 1 1 d . . . . .
C12B C 0.2570(6) 0.4395(4) 0.7151(2) 0.0328(10) Uani 1 1 d . . . . .
O13B O 0.1952(5) 0.5260(3) 0.67851(17) 0.0401(8) Uani 1 1 d . . . . .
O14B O 0.2709(4) 0.3426(3) 0.70099(17) 0.0337(7) Uani 1 1 d . . . . .
N15B N 0.0788(5) 0.4823(3) 0.5703(2) 0.0331(9) Uani 1 1 d . . . . .
H15B H 0.141534 0.505126 0.610538 0.06(2) Uiso 1 1 d R . . . .
C16B C 0.0162(6) 0.5699(4) 0.5291(3) 0.0360(11) Uani 1 1 d . . . . .
H16B H 0.028191 0.642679 0.536763 0.043 Uiso 1 1 calc R U . . .
C17B C -0.0663(7) 0.5559(4) 0.4750(2) 0.0388(11) Uani 1 1 d . . . . .
C18B C -0.0731(6) 0.4468(4) 0.4651(2) 0.0368(11) Uani 1 1 d . . . . .
H18B H -0.128404 0.434443 0.428402 0.044 Uiso 1 1 calc R U . . .
C19B C -0.0034(6) 0.3562(4) 0.5062(2) 0.0320(10) Uani 1 1 d . . . . .
C20B C 0.0712(6) 0.3774(4) 0.5605(2) 0.0329(10) Uani 1 1 d . . . . .
H20B H 0.117206 0.317061 0.591078 0.039 Uiso 1 1 calc R U . . .
C21B C -0.1456(11) 0.6555(5) 0.4304(3) 0.065(2) Uani 1 1 d . . . . .
H21E H -0.260876 0.653833 0.425006 0.098 Uiso 1 1 calc R U . . .
H21F H -0.086652 0.652542 0.387788 0.098 Uiso 1 1 calc R U . . .
H21D H -0.141051 0.725034 0.449391 0.098 Uiso 1 1 calc R U . . .
C22B C -0.0063(8) 0.2378(5) 0.4940(3) 0.0449(13) Uani 1 1 d . . . . .
H22F H 0.072546 0.212941 0.458185 0.067 Uiso 1 1 calc R U . . .
H22D H -0.117296 0.235152 0.482168 0.067 Uiso 1 1 calc R U . . .
H22E H 0.023828 0.188217 0.533559 0.067 Uiso 1 1 calc R U . . .
N23B N 0.5210(5) 0.3804(4) 1.0452(2) 0.0397(10) Uani 1 1 d . . . . .
H23B H 0.474400 0.376209 1.015594 0.040(16) Uiso 1 1 d R . . . .
C24B C 0.5496(7) 0.4815(5) 1.0522(3) 0.0423(12) Uani 1 1 d . . . . .
H24B H 0.504038 0.543955 1.022907 0.051 Uiso 1 1 calc R U . . .
C25B C 0.6451(7) 0.4951(5) 1.1019(3) 0.0407(11) Uani 1 1 d . . . . .
C26B C 0.7091(7) 0.4023(5) 1.1424(3) 0.0458(13) Uani 1 1 d . . . . .
H26B H 0.778356 0.409363 1.175987 0.055 Uiso 1 1 calc R U . . .
C27B C 0.6758(7) 0.2983(4) 1.1359(3) 0.0408(12) Uani 1 1 d . . . . .
C28B C 0.5807(7) 0.2901(5) 1.0849(3) 0.0437(12) Uani 1 1 d . . . . .
H28B H 0.557674 0.219781 1.078064 0.052 Uiso 1 1 calc R U . . .
C29B C 0.6794(10) 0.6078(6) 1.1089(3) 0.0611(17) Uani 1 1 d . . . . .
H29E H 0.647534 0.657321 1.069432 0.092 Uiso 1 1 calc R U . . .
H29F H 0.797234 0.599213 1.115185 0.092 Uiso 1 1 calc R U . . .
H29D H 0.615818 0.640545 1.146737 0.092 Uiso 1 1 calc R U . . .
C30B C 0.7459(11) 0.1968(6) 1.1812(4) 0.073(2) Uani 1 1 d . . . . .
H30D H 0.702818 0.209831 1.225786 0.109 Uiso 1 1 calc R U . . .
H30E H 0.866371 0.183953 1.179839 0.109 Uiso 1 1 calc R U . . .
H30F H 0.714140 0.130739 1.167330 0.109 Uiso 1 1 calc R U . . .
C1W C 0.4991(8) 0.9451(5) 0.9527(3) 0.0505(14) Uani 1 1 d . . . . .
H1W H 0.511318 0.903600 0.996892 0.061 Uiso 1 1 calc R U . . .
C2W C 0.6638(9) 0.9135(5) 0.9171(3) 0.0516(15) Uani 1 1 d . . . . .
C3W C 0.6814(10) 0.9514(6) 0.8502(3) 0.0635(18) Uani 1 1 d . . . . .
H3W H 0.588754 0.994741 0.827683 0.076 Uiso 1 1 calc R U . . .
C4W C 0.8324(11) 0.9251(7) 0.8186(3) 0.071(2) Uani 1 1 d . . . . .
H4W H 0.845350 0.951659 0.774210 0.085 Uiso 1 1 calc R U . . .
C5W C 0.9664(12) 0.8599(8) 0.8511(4) 0.078(2) Uani 1 1 d . . . . .
H5W H 1.070794 0.841113 0.828798 0.093 Uiso 1 1 calc R U . . .
C6W C 0.9491(10) 0.8217(6) 0.9165(4) 0.0631(18) Uani 1 1 d . . . . .
H6W H 1.040977 0.777177 0.938983 0.076 Uiso 1 1 calc R U . . .
C7W C 0.7965(10) 0.8495(5) 0.9480(3) 0.0577(16) Uani 1 1 d . . . . .
H7W H 0.784116 0.823136 0.992424 0.069 Uiso 1 1 calc R U . . .
C8W C 0.3661(8) 0.9062(4) 0.9204(3) 0.0475(13) Uani 1 1 d . . . . .
H8W1 H 0.256941 0.940930 0.939757 0.057 Uiso 1 1 calc R U . . .
H8W2 H 0.367217 0.930984 0.873237 0.057 Uiso 1 1 calc R U . . .
C9W C 0.3928(7) 0.7795(4) 0.9291(3) 0.0379(11) Uani 1 1 d . . . . .
O10W O 0.4385(7) 0.7274(3) 0.9783(2) 0.0601(12) Uani 1 1 d . . . . .
O11W O 0.3615(6) 0.7323(3) 0.87726(19) 0.0489(10) Uani 1 1 d . . . . .
H11W H 0.366729 0.663647 0.887124 0.059 Uiso 1 1 calc R U . . .
C12W C 0.4644(9) 1.0695(5) 0.9632(3) 0.0537(15) Uani 1 1 d . . . . .
O13W O 0.5284(8) 1.1031(4) 1.0056(3) 0.0823(18) Uani 1 1 d . . . . .
O14W O 0.3689(6) 1.1325(4) 0.9212(2) 0.0550(11) Uani 1 1 d . . . . .
H14W H 0.369028 1.200182 0.924725 0.066 Uiso 1 1 calc R U . . .
C1X C 0.0807(9) -0.1331(5) 0.1060(3) 0.0526(14) Uani 1 1 d . . . . .
H1X H 0.063818 -0.142740 0.059364 0.063 Uiso 1 1 calc R U . . .
C2X C -0.0859(8) -0.1300(5) 0.1439(3) 0.0531(15) Uani 1 1 d . . . . .
C3X C -0.1033(10) -0.1766(6) 0.2070(4) 0.0646(18) Uani 1 1 d . . . . .
H3X H -0.008149 -0.216147 0.229335 0.078 Uiso 1 1 calc R U . . .
C4X C -0.2568(11) -0.1668(7) 0.2380(4) 0.072(2) Uani 1 1 d . . . . .
H4X H -0.267614 -0.198234 0.281470 0.086 Uiso 1 1 calc R U . . .
C5X C -0.3940(10) -0.1104(7) 0.2045(4) 0.070(2) Uani 1 1 d . . . . .
H5X H -0.500528 -0.103628 0.224932 0.083 Uiso 1 1 calc R U . . .
C6X C -0.3777(10) -0.0652(6) 0.1436(4) 0.0653(18) Uani 1 1 d . . . . .
H6X H -0.473199 -0.026288 0.121170 0.078 Uiso 1 1 calc R U . . .
C7X C -0.2266(9) -0.0739(6) 0.1131(3) 0.0592(16) Uani 1 1 d . . . . .
H7X H -0.218153 -0.040722 0.069881 0.071 Uiso 1 1 calc R U . . .
C8X C 0.2125(9) -0.2301(5) 0.1298(4) 0.0579(16) Uani 1 1 d . . . . .
H8X2 H 0.224500 -0.227178 0.177119 0.070 Uiso 1 1 calc R U . . .
H8X1 H 0.318650 -0.224572 0.107117 0.070 Uiso 1 1 calc R U . . .
C9X C 0.1738(8) -0.3412(5) 0.1181(3) 0.0493(14) Uani 1 1 d . . . . .
O10X O 0.0915(6) -0.3527(4) 0.0744(2) 0.0594(12) Uani 1 1 d . . . . .
O11X O 0.2461(6) -0.4206(3) 0.1590(2) 0.0562(11) Uani 1 1 d . . . . .
H11X H 0.217952 -0.480369 0.153327 0.067 Uiso 1 1 calc R U . . .
C12X C 0.1444(9) -0.0257(5) 0.1070(3) 0.0522(14) Uani 1 1 d . . . . .
O13X O 0.1842(8) 0.0244(4) 0.0589(3) 0.0778(16) Uani 1 1 d . . . . .
O14X O 0.1500(7) 0.0052(3) 0.1655(2) 0.0598(12) Uani 1 1 d . . . . .
H14X H 0.168284 0.070090 0.162602 0.072 Uiso 1 1 d R U . . .
C1Y C 0.2817(9) 0.8344(5) 0.4174(3) 0.0555(15) Uani 1 1 d . . . . .
H1Y H 0.286100 0.830572 0.458236 0.067 Uiso 1 1 calc R U . . .
C2Y C 0.1117(6) 0.9075(5) 0.3996(3) 0.0426(12) Uani 1 1 d . . . . .
C3Y C 0.0035(14) 0.9287(6) 0.4527(4) 0.087(3) Uani 1 1 d . . . . .
H3Y H 0.031266 0.907717 0.491167 0.104 Uiso 1 1 calc R U . . .
C4Y C -0.1707(10) 0.9934(6) 0.4361(6) 0.080(3) Uani 1 1 d . . . . .
H4Y H -0.246884 1.009122 0.464529 0.096 Uiso 1 1 calc R U . . .
C5Y C -0.1919(10) 1.0232(7) 0.3718(6) 0.086(3) Uani 1 1 d . . . . .
H5Y H -0.286739 1.057885 0.360913 0.103 Uiso 1 1 calc R U . . .
C6Y C -0.0803(14) 1.0033(7) 0.3255(6) 0.095(3) Uani 1 1 d . . . . .
H6Y H -0.102120 1.029003 0.287006 0.114 Uiso 1 1 calc R U . . .
C7Y C 0.0627(12) 0.9447(7) 0.3384(4) 0.074(2) Uani 1 1 d . . . . .
H7Y H 0.130677 0.928172 0.307159 0.089 Uiso 1 1 calc R U . . .
C8Y C 0.4191(8) 0.8868(5) 0.3894(4) 0.0605(17) Uani 1 1 d . . . . .
H8Y1 H 0.429283 0.880561 0.349040 0.073 Uiso 1 1 calc R U . . .
H8Y2 H 0.507772 0.852065 0.406157 0.073 Uiso 1 1 calc R U . . .
C9Y C 0.3886(7) 1.0091(4) 0.4016(3) 0.0451(13) Uani 1 1 d . . . . .
O10Y O 0.3880(6) 1.0372(3) 0.4546(2) 0.0588(12) Uani 1 1 d . . . . .
O11Y O 0.3756(6) 1.0782(4) 0.3486(2) 0.0569(11) Uani 1 1 d . . . . .
H11Y H 0.358609 1.144649 0.358901 0.068 Uiso 1 1 calc R U . . .
C12Y C 0.3197(8) 0.7123(5) 0.3974(5) 0.067(2) Uani 1 1 d . . . . .
O13Y O 0.4419(7) 0.6496(4) 0.4121(4) 0.0893(19) Uani 1 1 d . . . . .
O14Y O 0.2028(9) 0.6817(5) 0.3731(5) 0.117(3) Uani 1 1 d . . . . .
H14Y H 0.221781 0.611192 0.375773 0.141 Uiso 1 1 calc R U . . .
C1Z C 0.2494(6) -0.0476(4) 0.6904(2) 0.0312(9) Uani 1 1 d . . . . .
H1Z H 0.232777 -0.067898 0.729868 0.037 Uiso 1 1 calc R U . . .
C2Z C 0.4231(6) -0.1065(4) 0.6697(3) 0.0354(10) Uani 1 1 d . . . . .
C3Z C 0.4738(10) -0.1047(6) 0.6044(3) 0.0622(19) Uani 1 1 d . . . . .
H3Z H 0.410652 -0.068223 0.575752 0.075 Uiso 1 1 calc R U . . .
C4Z C 0.6331(14) -0.1651(9) 0.5870(5) 0.102(4) Uani 1 1 d . . . . .
H4Z H 0.663144 -0.167613 0.547386 0.122 Uiso 1 1 calc R U . . .
C5Z C 0.7393(11) -0.2196(10) 0.6337(9) 0.126(6) Uani 1 1 d . . . . .
H5Z H 0.836445 -0.251290 0.622969 0.151 Uiso 1 1 calc R U . . .
C6Z C 0.6874(9) -0.2226(7) 0.6977(6) 0.098(4) Uani 1 1 d . . . . .
H6Z H 0.750796 -0.258975 0.726302 0.118 Uiso 1 1 calc R U . . .
C7Z C 0.5316(8) -0.1660(5) 0.7153(4) 0.0589(17) Uani 1 1 d . . . . .
H7Z H 0.501391 -0.167543 0.754906 0.071 Uiso 1 1 calc R U . . .
C8Z C 0.1209(7) -0.0782(4) 0.6509(3) 0.0436(13) Uani 1 1 d . . . . .
H8Z2 H 0.027501 -0.055952 0.668925 0.052 Uiso 1 1 calc R U . . .
H8Z1 H 0.120712 -0.044240 0.613577 0.052 Uiso 1 1 calc R U . . .
C9Z C 0.1495(6) -0.2031(4) 0.6439(3) 0.0368(11) Uani 1 1 d . . . . .
O10Z O 0.1487(5) -0.2413(3) 0.5923(2) 0.0439(9) Uani 1 1 d . . . . .
O11Z O 0.1668(5) -0.2639(3) 0.70013(19) 0.0444(9) Uani 1 1 d . . . . .
H11Z H 0.193420 -0.332380 0.693523 0.053 Uiso 1 1 calc R U . . .
C12Z C 0.2290(6) 0.0806(4) 0.6839(3) 0.0346(10) Uani 1 1 d . . . . .
O13Z O 0.1552(10) 0.1391(4) 0.6419(3) 0.111(3) Uani 1 1 d . . . . .
O14Z O 0.3058(5) 0.1180(3) 0.7270(2) 0.0475(9) Uani 1 1 d . . . . .
H14Z H 0.285468 0.188519 0.722182 0.057 Uiso 1 1 calc R U . . .

loop_
_atom_site_aniso_label
_atom_site_aniso_U_11
_atom_site_aniso_U_22
_atom_site_aniso_U_33
_atom_site_aniso_U_23
_atom_site_aniso_U_13
_atom_site_aniso_U_12
C1A 0.057(3) 0.039(3) 0.036(3) -0.007(2) -0.004(2) -0.008(2)
C2A 0.036(3) 0.049(3) 0.031(2) -0.002(2) -0.0016(19) -0.010(2)
C3A 0.040(3) 0.059(3) 0.035(3) -0.004(2) -0.004(2) -0.010(2)
C4A 0.049(3) 0.059(4) 0.051(3) -0.023(3) -0.013(3) 0.000(3)
C5A 0.035(3) 0.083(5) 0.053(4) -0.031(3) 0.001(2) -0.021(3)
C6A 0.049(3) 0.068(4) 0.046(3) -0.017(3) -0.004(2) -0.032(3)
C7A 0.050(3) 0.052(3) 0.031(3) -0.006(2) -0.007(2) -0.008(2)
C8A 0.062(4) 0.049(3) 0.044(3) -0.014(2) -0.005(3) -0.009(3)
C9A 0.061(3) 0.034(2) 0.034(3) -0.007(2) -0.004(2) -0.020(2)
O10A 0.150(5) 0.040(2) 0.050(3) 0.0007(19) -0.032(3) -0.047(3)
O11A 0.068(3) 0.0319(18) 0.0370(19) -0.0062(15) -0.0049(17) -0.0225(17)
C12A 0.034(2) 0.036(2) 0.041(3) -0.010(2) -0.005(2) -0.0081(19)
O13A 0.066(3) 0.0294(18) 0.048(2) -0.0073(15) -0.0243(18) -0.0101(16)
O14A 0.049(2) 0.0319(18) 0.052(2) -0.0177(15) -0.0159(17) -0.0039(15)
N15A 0.036(2) 0.051(3) 0.034(2) -0.0155(18) -0.0055(17) -0.0117(19)
C16A 0.034(3) 0.042(3) 0.043(3) -0.014(2) -0.002(2) -0.012(2)
C17A 0.034(2) 0.039(3) 0.037(3) -0.012(2) -0.0016(19) -0.0100(19)
C18A 0.039(3) 0.044(3) 0.028(2) -0.0123(19) -0.0041(19) -0.012(2)
C19A 0.040(3) 0.041(3) 0.037(3) -0.010(2) -0.003(2) -0.013(2)
C20A 0.043(3) 0.041(3) 0.039(3) -0.010(2) -0.003(2) -0.011(2)
C21A 0.070(4) 0.040(3) 0.056(4) -0.003(3) -0.019(3) -0.020(3)
C22A 0.072(4) 0.045(3) 0.050(3) -0.016(3) -0.005(3) -0.017(3)
N23A 0.051(3) 0.053(3) 0.029(2) -0.0127(19) 0.0027(18) -0.018(2)
C24A 0.073(4) 0.055(3) 0.034(3) -0.004(2) 0.000(3) -0.035(3)
C25A 0.080(4) 0.055(3) 0.038(3) -0.008(2) 0.001(3) -0.037(3)
C26A 0.050(3) 0.058(3) 0.034(3) -0.014(2) 0.000(2) -0.020(3)
C27A 0.050(3) 0.044(3) 0.048(3) -0.020(2) -0.005(2) -0.003(2)
C28A 0.049(3) 0.054(3) 0.050(3) -0.034(3) 0.008(2) -0.016(3)
C29A 0.135(8) 0.069(5) 0.062(4) 0.005(4) -0.029(5) -0.064(5)
C30A 0.092(5) 0.046(4) 0.087(5) -0.031(4) -0.041(4) 0.016(4)
C1B 0.276(14) 0.034(3) 0.040(4) 0.008(3) -0.069(6) -0.056(6)
C2B 0.029(3) 0.119(6) 0.112(6) -0.099(6) 0.008(3) -0.020(3)
C3B 0.075(5) 0.092(5) 0.051(4) -0.041(4) 0.019(3) -0.053(4)
C4B 0.049(4) 0.072(4) 0.046(3) -0.028(3) -0.013(3) 0.000(3)
C5B 0.033(3) 0.089(5) 0.062(4) -0.037(4) -0.001(3) -0.013(3)
C6B 0.058(4) 0.078(5) 0.046(3) -0.023(3) -0.002(3) -0.028(3)
C7B 0.054(4) 0.073(4) 0.083(5) -0.050(4) -0.030(3) 0.000(3)
C8B 0.311(16) 0.048(4) 0.039(4) 0.019(3) -0.073(6) -0.092(7)
C9B 0.068(3) 0.025(2) 0.023(2) 0.0005(17) -0.011(2) -0.013(2)
O10B 0.088(3) 0.0282(17) 0.0296(19) -0.0035(14) -0.0115(17) -0.0220(18)
O11B 0.063(2) 0.0338(18) 0.0261(17) 0.0042(13) -0.0151(15) -0.0198(16)
C12B 0.050(3) 0.031(2) 0.024(2) -0.0028(17) -0.0105(19) -0.020(2)
O13B 0.065(2) 0.0277(17) 0.0327(18) 0.0020(13) -0.0204(16) -0.0182(16)
O14B 0.0411(18) 0.0294(16) 0.0354(18) -0.0062(13) -0.0097(14) -0.0145(14)
N15B 0.033(2) 0.042(2) 0.028(2) -0.0078(16) -0.0071(15) -0.0132(17)
C16B 0.037(3) 0.038(3) 0.035(3) -0.017(2) -0.0029(19) -0.007(2)
C17B 0.045(3) 0.040(3) 0.030(2) -0.008(2) -0.013(2) -0.001(2)
C18B 0.041(3) 0.047(3) 0.026(2) -0.014(2) -0.0061(19) -0.011(2)
C19B 0.036(2) 0.036(2) 0.026(2) -0.0083(18) 0.0012(18) -0.0103(19)
C20B 0.037(3) 0.039(3) 0.023(2) -0.0011(18) -0.0044(18) -0.010(2)
C21B 0.104(6) 0.032(3) 0.056(4) -0.005(3) -0.036(4) 0.002(3)
C22B 0.067(4) 0.037(3) 0.036(3) -0.005(2) -0.003(2) -0.020(3)
N23B 0.045(2) 0.056(3) 0.021(2) -0.0041(18) -0.0063(17) -0.017(2)
C24B 0.050(3) 0.052(3) 0.026(2) -0.003(2) 0.000(2) -0.015(2)
C25B 0.044(3) 0.047(3) 0.033(3) -0.011(2) -0.002(2) -0.012(2)
C26B 0.049(3) 0.047(3) 0.039(3) -0.016(2) -0.014(2) 0.001(2)
C27B 0.048(3) 0.040(3) 0.034(3) -0.018(2) -0.008(2) 0.000(2)
C28B 0.053(3) 0.044(3) 0.034(3) -0.011(2) -0.009(2) -0.006(2)
C29B 0.078(5) 0.062(4) 0.051(4) -0.008(3) -0.009(3) -0.028(3)
C30B 0.100(6) 0.042(3) 0.070(5) -0.015(3) -0.045(4) 0.009(3)
C1W 0.075(4) 0.033(3) 0.048(3) -0.010(2) 0.008(3) -0.021(3)
C2W 0.078(4) 0.040(3) 0.046(3) -0.014(2) 0.017(3) -0.033(3)
C3W 0.088(5) 0.062(4) 0.051(4) -0.011(3) 0.019(3) -0.041(4)
C4W 0.092(6) 0.092(5) 0.044(4) -0.016(4) 0.021(4) -0.055(5)
C5W 0.094(6) 0.099(6) 0.057(4) -0.016(4) 0.019(4) -0.060(5)
C6W 0.072(4) 0.069(4) 0.058(4) -0.010(3) 0.010(3) -0.036(4)
C7W 0.090(5) 0.041(3) 0.048(3) -0.013(3) 0.010(3) -0.025(3)
C8W 0.068(4) 0.024(2) 0.050(3) -0.002(2) -0.001(3) -0.010(2)
C9W 0.054(3) 0.027(2) 0.036(3) -0.0068(19) 0.003(2) -0.015(2)
O10W 0.112(4) 0.0320(19) 0.043(2) 0.0003(17) -0.020(2) -0.027(2)
O11W 0.077(3) 0.0346(19) 0.037(2) -0.0021(15) -0.0077(18) -0.0172(19)
C12W 0.081(4) 0.048(3) 0.036(3) -0.007(2) -0.008(3) -0.022(3)
O13W 0.133(5) 0.041(2) 0.078(4) -0.012(2) -0.049(3) -0.017(3)
O14W 0.084(3) 0.041(2) 0.043(2) -0.0013(17) -0.010(2) -0.020(2)
C1X 0.075(4) 0.042(3) 0.047(3) -0.008(2) -0.005(3) -0.022(3)
C2X 0.062(4) 0.047(3) 0.057(4) -0.027(3) 0.015(3) -0.023(3)
C3X 0.071(4) 0.051(4) 0.074(5) -0.011(3) -0.003(4) -0.016(3)
C4X 0.096(6) 0.075(5) 0.051(4) -0.004(3) 0.005(4) -0.034(4)
C5X 0.075(5) 0.071(5) 0.069(5) -0.020(4) 0.016(4) -0.030(4)
C6X 0.069(5) 0.063(4) 0.067(5) -0.017(3) -0.004(3) -0.015(3)
C7X 0.075(5) 0.058(4) 0.050(4) -0.019(3) -0.002(3) -0.022(3)
C8X 0.081(4) 0.034(3) 0.065(4) -0.006(3) -0.019(3) -0.020(3)
C9X 0.059(3) 0.036(3) 0.060(4) -0.015(2) 0.004(3) -0.021(2)
O10X 0.084(3) 0.038(2) 0.063(3) -0.0093(19) -0.018(2) -0.020(2)
O11X 0.089(3) 0.036(2) 0.052(2) 0.0005(18) -0.015(2) -0.030(2)
C12X 0.079(4) 0.033(3) 0.048(3) -0.007(2) -0.002(3) -0.020(3)
O13X 0.133(5) 0.051(3) 0.057(3) -0.007(2) 0.014(3) -0.043(3)
O14X 0.103(4) 0.037(2) 0.048(2) -0.0020(17) -0.005(2) -0.032(2)
C1Y 0.080(4) 0.041(3) 0.044(3) -0.006(2) -0.014(3) -0.008(3)
C2Y 0.032(2) 0.050(3) 0.046(3) -0.014(2) -0.006(2) -0.004(2)
C3Y 0.165(9) 0.033(3) 0.065(5) -0.003(3) 0.013(5) -0.034(4)
C4Y 0.066(5) 0.044(4) 0.127(8) -0.021(4) 0.035(5) -0.011(3)
C5Y 0.051(4) 0.054(4) 0.158(10) 0.017(5) -0.022(5) -0.025(3)
C6Y 0.098(7) 0.061(5) 0.130(9) 0.023(5) -0.047(7) -0.029(5)
C7Y 0.113(6) 0.066(4) 0.057(4) 0.016(3) -0.038(4) -0.045(4)
C8Y 0.048(3) 0.049(4) 0.084(5) -0.019(3) 0.002(3) -0.005(3)
C9Y 0.039(3) 0.033(3) 0.065(4) -0.009(2) 0.010(2) -0.014(2)
O10Y 0.081(3) 0.035(2) 0.066(3) -0.0064(19) -0.027(2) -0.017(2)
O11Y 0.078(3) 0.041(2) 0.058(3) -0.0176(19) -0.009(2) -0.017(2)
C12Y 0.041(3) 0.032(3) 0.126(7) -0.026(3) -0.009(4) 0.002(2)
O13Y 0.073(3) 0.051(3) 0.147(6) -0.025(3) -0.021(3) -0.008(3)
O14Y 0.103(5) 0.050(3) 0.203(9) -0.039(4) -0.066(5) 0.001(3)
C1Z 0.040(2) 0.025(2) 0.030(2) 0.0002(17) -0.0050(18) -0.0091(18)
C2Z 0.036(2) 0.030(2) 0.044(3) -0.0124(19) -0.001(2) -0.0132(19)
C3Z 0.082(5) 0.064(4) 0.055(4) -0.028(3) 0.027(3) -0.045(4)
C4Z 0.100(7) 0.121(7) 0.120(8) -0.095(7) 0.077(6) -0.087(6)
C5Z 0.047(4) 0.114(8) 0.245(16) -0.132(10) 0.033(7) -0.040(5)
C6Z 0.039(4) 0.079(5) 0.181(11) -0.076(6) -0.037(5) 0.012(3)
C7Z 0.042(3) 0.049(3) 0.085(5) -0.020(3) -0.020(3) 0.002(2)
C8Z 0.041(3) 0.028(2) 0.062(4) -0.001(2) -0.021(2) -0.004(2)
C9Z 0.037(3) 0.026(2) 0.051(3) -0.002(2) -0.015(2) -0.0114(19)
O10Z 0.056(2) 0.0347(19) 0.046(2) 0.0005(16) -0.0124(17) -0.0174(16)
O11Z 0.065(3) 0.0284(17) 0.043(2) -0.0025(14) -0.0085(17) -0.0156(17)
C12Z 0.042(3) 0.023(2) 0.039(3) -0.0043(18) -0.013(2) -0.0060(18)
O13Z 0.201(7) 0.026(2) 0.113(5) 0.011(2) -0.116(5) -0.023(3)
O14Z 0.068(3) 0.0275(17) 0.051(2) -0.0046(16) -0.0256(19) -0.0118(17)

loop_
_atom_type_symbol
_atom_type_description
_atom_type_scat_dispersion_real
_atom_type_scat_dispersion_imag
_atom_type_scat_source
C C 0.0033 0.0016 'International Tables Vol C Tables 4.2.6.8 and 6.1.1.4'
H H 0.0000 0.0000 'International Tables Vol C Tables 4.2.6.8 and 6.1.1.4'
N N 0.0061 0.0033 'International Tables Vol C Tables 4.2.6.8 and 6.1.1.4'
O O 0.0106 0.0060 'International Tables Vol C Tables 4.2.6.8 and 6.1.1.4'

loop_
_geom_angle_atom_site_label_1
_geom_angle_atom_site_label_2
_geom_angle_atom_site_label_3
_geom_angle
_geom_angle_site_symmetry_1
_geom_angle_site_symmetry_3
_geom_angle_publ_flag
C8A C1A C2A 110.9(5) . . ?
C8A C1A C12A 114.3(5) . . ?
C2A C1A C12A 108.9(4) . . ?
C3A C2A C7A 118.8(5) . . ?
C3A C2A C1A 118.1(5) . . ?
C7A C2A C1A 123.0(5) . . ?
C2A C3A C4A 120.9(6) . . ?
C3A C4A C5A 120.2(6) . . ?
C6A C5A C4A 119.9(5) . . ?
C5A C6A C7A 120.1(6) . . ?
C6A C7A C2A 120.1(6) . . ?
C9A C8A C1A 114.3(5) . . ?
O10A C9A O11A 122.2(5) . . ?
O10A C9A C8A 117.8(5) . . ?
O11A C9A C8A 119.9(5) . . ?
O14A C12A O13A 122.5(5) . . ?
O14A C12A C1A 117.5(5) . . ?
O13A C12A C1A 119.9(4) . . ?
C16A N15A C20A 122.5(5) . . ?
N15A C16A C17A 120.3(5) . . ?
C16A C17A C18A 117.4(5) . . ?
C16A C17A C21A 121.3(5) . . ?
C18A C17A C21A 121.4(5) . . ?
C19A C18A C17A 121.8(5) . . ?
C20A C19A C18A 117.5(5) . . ?
C20A C19A C22A 120.8(5) . . ?
C18A C19A C22A 121.7(5) . . ?
N15A C20A C19A 120.4(5) . . ?
C28A N23A C24A 122.7(5) . . ?
N23A C24A C25A 120.7(6) . . ?
C24A C25A C26A 117.3(6) . . ?
C24A C25A C29A 121.6(6) . . ?
C26A C25A C29A 121.1(6) . . ?
C27A C26A C25A 121.6(5) . . ?
C28A C27A C26A 117.1(6) . . ?
C28A C27A C30A 121.4(6) . . ?
C26A C27A C30A 121.5(5) . . ?
N23A C28A C27A 120.6(5) . . ?
C8B C1B C12B 120.4(7) . . ?
C8B C1B C2B 89.7(9) . . ?
C12B C1B C2B 108.5(7) . . ?
C3B C2B C7B 119.0(6) . . ?
C3B C2B C1B 130.5(7) . . ?
C7B C2B C1B 109.6(7) . . ?
C2B C3B C4B 120.8(7) . . ?
C3B C4B C5B 118.7(7) . . ?
C6B C5B C4B 119.5(6) . . ?
C5B C6B C7B 122.0(7) . . ?
C6B C7B C2B 120.0(7) . . ?
C1B C8B C9B 123.4(6) . . ?
O10B C9B O11B 123.3(4) . . ?
O10B C9B C8B 120.3(5) . . ?
O11B C9B C8B 116.4(4) . . ?
O14B C12B O13B 124.2(4) . . ?
O14B C12B C1B 119.1(5) . . ?
O13B C12B C1B 116.6(4) . . ?
C16B N15B C20B 122.2(4) . . ?
N15B C16B C17B 120.7(5) . . ?
C16B C17B C18B 116.7(5) . . ?
C16B C17B C21B 120.9(5) . . ?
C18B C17B C21B 122.4(5) . . ?
C19B C18B C17B 122.6(4) . . ?
C18B C19B C20B 117.3(4) . . ?
C18B C19B C22B 122.3(5) . . ?
C20B C19B C22B 120.4(5) . . ?
N15B C20B C19B 120.5(4) . . ?
C28B N23B C24B 122.7(5) . . ?
N23B C24B C25B 120.1(5) . . ?
C26B C25B C24B 117.7(5) . . ?
C26B C25B C29B 122.3(5) . . ?
C24B C25B C29B 120.0(5) . . ?
C25B C26B C27B 122.0(5) . . ?
C28B C27B C26B 117.4(5) . . ?
C28B C27B C30B 121.0(5) . . ?
C26B C27B C30B 121.5(5) . . ?
N23B C28B C27B 120.1(5) . . ?
C2W C1W C8W 112.1(5) . . ?
C2W C1W C12W 108.3(5) . . ?
C8W C1W C12W 116.3(5) . . ?
C7W C2W C3W 119.3(7) . . ?
C7W C2W C1W 120.9(6) . . ?
C3W C2W C1W 119.8(7) . . ?
C4W C3W C2W 119.6(8) . . ?
C3W C4W C5W 120.1(7) . . ?
C4W C5W C6W 120.4(8) . . ?
C7W C6W C5W 119.0(8) . . ?
C2W C7W C6W 121.7(7) . . ?
C9W C8W C1W 110.9(5) . . ?
O10W C9W O11W 123.1(5) . . ?
O10W C9W C8W 122.1(5) . . ?
O11W C9W C8W 114.8(5) . . ?
O13W C12W O14W 124.9(6) . . ?
O13W C12W C1W 121.4(6) . . ?
O14W C12W C1W 113.7(5) . . ?
C8X C1X C12X 108.1(6) . . ?
C8X C1X C2X 112.2(6) . . ?
C12X C1X C2X 114.2(5) . . ?
C7X C2X C3X 117.7(6) . . ?
C7X C2X C1X 117.3(6) . . ?
C3X C2X C1X 125.0(7) . . ?
C4X C3X C2X 121.1(7) . . ?
C5X C4X C3X 118.7(7) . . ?
C6X C5X C4X 120.3(7) . . ?
C5X C6X C7X 121.0(8) . . ?
C6X C7X C2X 121.1(7) . . ?
C1X C8X C9X 111.5(5) . . ?
O10X C9X O11X 125.4(5) . . ?
O10X C9X C8X 123.5(6) . . ?
O11X C9X C8X 111.0(5) . . ?
O13X C12X O14X 123.5(6) . . ?
O13X C12X C1X 123.0(6) . . ?
O14X C12X C1X 113.5(5) . . ?
C8Y C1Y C2Y 111.8(5) . . ?
C8Y C1Y C12Y 107.4(6) . . ?
C2Y C1Y C12Y 115.9(5) . . ?
C7Y C2Y C3Y 120.6(7) . . ?
C7Y C2Y C1Y 125.7(6) . . ?
C3Y C2Y C1Y 113.6(6) . . ?
C2Y C3Y C4Y 114.9(8) . . ?
C5Y C4Y C3Y 114.4(7) . . ?
C6Y C5Y C4Y 126.2(9) . . ?
C7Y C6Y C5Y 119.8(11) . . ?
C6Y C7Y C2Y 123.8(10) . . ?
C1Y C8Y C9Y 112.1(5) . . ?
O10Y C9Y O11Y 124.1(5) . . ?
O10Y C9Y C8Y 121.2(6) . . ?
O11Y C9Y C8Y 114.5(6) . . ?
O13Y C12Y O14Y 122.6(6) . . ?
O13Y C12Y C1Y 120.3(6) . . ?
O14Y C12Y C1Y 116.3(6) . . ?
C8Z C1Z C2Z 111.8(4) . . ?
C8Z C1Z C12Z 109.4(4) . . ?
C2Z C1Z C12Z 110.9(4) . . ?
C7Z C2Z C3Z 118.7(6) . . ?
C7Z C2Z C1Z 120.7(5) . . ?
C3Z C2Z C1Z 120.6(5) . . ?
C2Z C3Z C4Z 118.8(9) . . ?
C5Z C4Z C3Z 120.8(9) . . ?
C6Z C5Z C4Z 119.9(8) . . ?
C5Z C6Z C7Z 119.8(10) . . ?
C6Z C7Z C2Z 121.9(8) . . ?
C9Z C8Z C1Z 113.5(4) . . ?
O10Z C9Z O11Z 124.0(4) . . ?
O10Z C9Z C8Z 122.9(5) . . ?
O11Z C9Z C8Z 113.0(5) . . ?
O13Z C12Z O14Z 123.2(5) . . ?
O13Z C12Z C1Z 122.6(5) . . ?
O14Z C12Z C1Z 114.2(4) . . ?

loop_
_geom_bond_atom_site_label_1
_geom_bond_atom_site_label_2
_geom_bond_distance
_geom_bond_site_symmetry_2
_geom_bond_publ_flag
C1A C8A 1.514(8) . ?
C1A C2A 1.537(8) . ?
C1A C12A 1.544(7) . ?
C2A C3A 1.366(8) . ?
C2A C7A 1.399(8) . ?
C3A C4A 1.377(8) . ?
C4A C5A 1.385(10) . ?
C5A C6A 1.359(10) . ?
C6A C7A 1.393(8) . ?
C8A C9A 1.512(8) . ?
C9A O10A 1.229(6) . ?
C9A O11A 1.264(6) . ?
C12A O14A 1.234(6) . ?
C12A O13A 1.262(6) . ?
N15A C16A 1.338(7) . ?
N15A C20A 1.340(7) . ?
C16A C17A 1.378(7) . ?
C17A C18A 1.391(7) . ?
C17A C21A 1.501(8) . ?
C18A C19A 1.389(7) . ?
C19A C20A 1.374(7) . ?
C19A C22A 1.508(8) . ?
N23A C28A 1.329(8) . ?
N23A C24A 1.332(7) . ?
C24A C25A 1.369(9) . ?
C25A C26A 1.398(9) . ?
C25A C29A 1.485(9) . ?
C26A C27A 1.389(8) . ?
C27A C28A 1.381(8) . ?
C27A C30A 1.494(9) . ?
C1B C8B 1.295(9) . ?
C1B C12B 1.526(8) . ?
C1B C2B 1.784(14) . ?
C2B C3B 1.361(12) . ?
C2B C7B 1.364(13) . ?
C3B C4B 1.374(10) . ?
C4B C5B 1.389(11) . ?
C5B C6B 1.322(10) . ?
C6B C7B 1.357(10) . ?
C8B C9B 1.506(8) . ?
C9B O10B 1.227(6) . ?
C9B O11B 1.268(6) . ?
C12B O14B 1.228(6) . ?
C12B O13B 1.266(6) . ?
N15B C16B 1.330(7) . ?
N15B C20B 1.337(6) . ?
C16B C17B 1.387(7) . ?
C17B C18B 1.387(7) . ?
C17B C21B 1.505(7) . ?
C18B C19B 1.369(7) . ?
C19B C20B 1.386(7) . ?
C19B C22B 1.502(7) . ?
N23B C28B 1.329(7) . ?
N23B C24B 1.338(7) . ?
C24B C25B 1.378(8) . ?
C25B C26B 1.369(8) . ?
C25B C29B 1.496(9) . ?
C26B C27B 1.387(8) . ?
C27B C28B 1.378(7) . ?
C27B C30B 1.508(9) . ?
C1W C2W 1.505(9) . ?
C1W C8W 1.514(9) . ?
C1W C12W 1.521(8) . ?
C2W C7W 1.355(10) . ?
C2W C3W 1.422(9) . ?
C3W C4W 1.368(11) . ?
C4W C5W 1.384(13) . ?
C5W C6W 1.394(11) . ?
C6W C7W 1.378(10) . ?
C8W C9W 1.513(7) . ?
C9W O10W 1.181(7) . ?
C9W O11W 1.326(6) . ?
C12W O13W 1.200(8) . ?
C12W O14W 1.286(8) . ?
C1X C8X 1.490(9) . ?
C1X C12X 1.533(8) . ?
C1X C2X 1.548(9) . ?
C2X C7X 1.374(10) . ?
C2X C3X 1.382(10) . ?
C3X C4X 1.381(11) . ?
C4X C5X 1.380(12) . ?
C5X C6X 1.336(11) . ?
C6X C7X 1.361(11) . ?
C8X C9X 1.514(8) . ?
C9X O10X 1.202(8) . ?
C9X O11X 1.289(8) . ?
C12X O13X 1.188(8) . ?
C12X O14X 1.303(7) . ?
C1Y C8Y 1.501(10) . ?
C1Y C2Y 1.539(8) . ?
C1Y C12Y 1.547(8) . ?
C2Y C7Y 1.352(9) . ?
C2Y C3Y 1.380(10) . ?
C3Y C4Y 1.528(14) . ?
C4Y C5Y 1.350(15) . ?
C5Y C6Y 1.292(15) . ?
C6Y C7Y 1.272(13) . ?
C8Y C9Y 1.505(8) . ?
C9Y O10Y 1.175(8) . ?
C9Y O11Y 1.312(8) . ?
C12Y O13Y 1.164(8) . ?
C12Y O14Y 1.267(9) . ?
C1Z C8Z 1.517(7) . ?
C1Z C2Z 1.518(7) . ?
C1Z C12Z 1.536(6) . ?
C2Z C7Z 1.379(8) . ?
C2Z C3Z 1.385(8) . ?
C3Z C4Z 1.408(13) . ?
C4Z C5Z 1.367(19) . ?
C5Z C6Z 1.362(19) . ?
C6Z C7Z 1.370(10) . ?
C8Z C9Z 1.514(7) . ?
C9Z O10Z 1.202(7) . ?
C9Z O11Z 1.314(6) . ?
C12Z O13Z 1.177(7) . ?
C12Z O14Z 1.299(6) . ?
